data_4335545
loop_
_publ_author_name
'Samik Gupta'
'Marina V. Kirillova'
'M. F\'atima C. Guedes da Silva'
'Armando J. L. Pombeiro'
'Alexander M. Kirillov'

_publ_section_title
;
 Alkali Metal Directed Assembly of Heterometallic Vv/M (M = Na, K, Cs)
 Coordination Polymers: Structures, Topological Analysis, and Oxidation
 Catalytic Properties
;
_journal_name_full 'Inorganic Chemistry'
_journal_page_first 8601
_journal_page_last 8611
_journal_paper_doi 10.1021/ic400743h
_journal_volume 52
_journal_year 2013
_chemical_formula_moiety 'C8 H9 Cs N2 O6 V'
_chemical_formula_sum 'C8 H9 Cs N2 O6 V'
_chemical_formula_weight 413.02
_chemical_name_systematic
; 
 ? 
;
_space_group_IT_number 2
_symmetry_cell_setting triclinic
_symmetry_space_group_name_Hall '-P 1'
_symmetry_space_group_name_H-M 'P -1'
_atom_sites_solution_hydrogens geom
_atom_sites_solution_primary direct
_atom_sites_solution_secondary difmap
_audit_creation_method SHELXL-97
_cell_angle_alpha 64.3800(10)
_cell_angle_beta 83.907(2)
_cell_angle_gamma 77.9490(10)
_cell_formula_units_Z 2
_cell_length_a 7.4312(2)
_cell_length_b 9.2421(3)
_cell_length_c 10.1449(3)
_cell_measurement_reflns_used 9960
_cell_measurement_temperature 150(2)
_cell_measurement_theta_max 38.60
_cell_measurement_theta_min 2.55
_cell_volume 614.30(3)
_computing_molecular_graphics 'Ortep-3 for Windows (Farrugia, 1997)'
_computing_publication_material 'WinGX publication routines (Farrugia, 1999)'
_computing_structure_refinement 'SHELXL-97 (Sheldrick, 2008)'
_computing_structure_solution 'SIR97 (Giacovazzo et al, 1997)'
_diffrn_ambient_temperature 150(2)
_diffrn_measured_fraction_theta_full 0.997
_diffrn_measured_fraction_theta_max 0.997
_diffrn_measurement_device_type 'Bruker APEX-II CCD'
_diffrn_measurement_method '\f and \w scans'
_diffrn_radiation_monochromator graphite
_diffrn_radiation_source 'fine-focus sealed tube'
_diffrn_radiation_type MoK\a
_diffrn_radiation_wavelength 0.71069
_diffrn_reflns_av_R_equivalents 0.0261
_diffrn_reflns_av_sigmaI/netI 0.0180
_diffrn_reflns_limit_h_max 8
_diffrn_reflns_limit_h_min -8
_diffrn_reflns_limit_k_max 11
_diffrn_reflns_limit_k_min -11
_diffrn_reflns_limit_l_max 12
_diffrn_reflns_limit_l_min -12
_diffrn_reflns_number 11144
_diffrn_reflns_theta_full 25.35
_diffrn_reflns_theta_max 25.35
_diffrn_reflns_theta_min 3.39
_exptl_absorpt_coefficient_mu 3.748
_exptl_absorpt_correction_T_max 0.496
_exptl_absorpt_correction_T_min 0.261
_exptl_absorpt_correction_type multi-scan
_exptl_absorpt_process_details sadabs
_exptl_crystal_colour yellow
_exptl_crystal_density_diffrn 2.233
_exptl_crystal_description prism
_exptl_crystal_F_000 394
_exptl_crystal_size_max 0.36
_exptl_crystal_size_mid 0.29
_exptl_crystal_size_min 0.19
_refine_diff_density_max 0.754
_refine_diff_density_min -0.579
_refine_diff_density_rms 0.078
_refine_ls_extinction_method none
_refine_ls_goodness_of_fit_ref 0.977
_refine_ls_hydrogen_treatment mixed
_refine_ls_matrix_type full
_refine_ls_number_parameters 175
_refine_ls_number_reflns 2236
_refine_ls_number_restraints 4
_refine_ls_restrained_S_all 0.977
_refine_ls_R_factor_all 0.0170
_refine_ls_R_factor_gt 0.0162
_refine_ls_shift/su_max 0.001
_refine_ls_shift/su_mean 0.000
_refine_ls_structure_factor_coef Fsqd
_refine_ls_weighting_details 'calc w=1/[\s^2^(Fo^2^)+(0.0237P)^2^+0.7823P] where P=(Fo^2^+2Fc^2^)/3'
_refine_ls_weighting_scheme calc
_refine_ls_wR_factor_gt 0.0418
_refine_ls_wR_factor_ref 0.0424
_reflns_number_gt 2167
_reflns_number_total 2236
_reflns_threshold_expression >2sigma(I)
_cod_data_source_file ic400743h_si_002_3.cif
_cod_data_source_block Compound3
_cod_database_code 4335545

loop_
_symmetry_equiv_pos_as_xyz
'x, y, z'
'-x, -y, -z'

loop_
_atom_site_label
_atom_site_type_symbol
_atom_site_fract_x
_atom_site_fract_y
_atom_site_fract_z
_atom_site_U_iso_or_equiv
_atom_site_adp_type
_atom_site_occupancy
_atom_site_symmetry_multiplicity
_atom_site_calc_flag
_atom_site_refinement_flags
C1 C 0.5342(3) 0.4114(3) 0.8105(3) 0.0163(5) Uani 1 1 d .
C2 C 0.6633(4) 0.5151(3) 0.7502(3) 0.0211(5) Uani 1 1 d .
H2 H 0.6572 0.5891 0.6498 0.025 Uiso 1 1 calc R
C3 C 0.7993(3) 0.5110(3) 0.8352(3) 0.0228(5) Uani 1 1 d .
H3 H 0.8873 0.5804 0.7920 0.027 Uiso 1 1 calc R
C4 C 0.8091(3) 0.4060(3) 0.9839(3) 0.0218(5) Uani 1 1 d .
H4 H 0.9038 0.4028 1.0415 0.026 Uiso 1 1 calc R
C5 C 0.6790(3) 0.3064(3) 1.0462(3) 0.0193(5) Uani 1 1 d .
H5 H 0.6826 0.2374 1.1480 0.023 Uiso 1 1 calc R
C6 C 0.5419(3) 0.3062(3) 0.9612(2) 0.0151(4) Uani 1 1 d .
C7 C 0.4084(3) 0.2027(3) 1.0328(2) 0.0148(4) Uani 1 1 d .
H7 H 0.4071 0.1488 1.1365 0.018 Uiso 1 1 calc R
C8 C 0.0709(3) 0.0529(3) 0.9651(2) 0.0138(4) Uani 1 1 d .
O6 O 0.7274(3) 0.0127(3) 0.4533(2) 0.0316(4) Uani 1 1 d D
N1 N 0.2901(3) 0.1795(2) 0.9625(2) 0.0139(4) Uani 1 1 d .
N2 N 0.1682(3) 0.0767(2) 1.0509(2) 0.0145(4) Uani 1 1 d .
O1 O 0.4067(2) 0.4167(2) 0.72366(17) 0.0204(4) Uani 1 1 d .
O2 O 0.0865(2) 0.1170(2) 0.82341(17) 0.0173(3) Uani 1 1 d .
O3 O 0.1566(2) 0.3678(2) 0.58903(18) 0.0218(4) Uani 1 1 d .
O4 O 0.4429(2) 0.1264(2) 0.69139(18) 0.0217(4) Uani 1 1 d .
O5 O 0.9615(3) -0.1265(2) 0.6917(2) 0.0273(4) Uani 1 1 d D
V1 V 0.28220(5) 0.25114(5) 0.73253(4) 0.01362(9) Uani 1 1 d .
Cs1 Cs 0.798369(19) 0.277587(16) 0.555157(15) 0.01962(6) Uani 1 1 d .
H5A H 0.932(4) -0.112(4) 0.773(3) 0.029 Uiso 1 1 d D
H5B H 1.060(3) -0.086(4) 0.656(3) 0.029 Uiso 1 1 d D
H6A H 0.777(4) -0.060(3) 0.535(2) 0.029 Uiso 1 1 d D
H6B H 0.663(4) -0.042(3) 0.428(3) 0.029 Uiso 1 1 d D

loop_
_atom_site_aniso_label
_atom_site_aniso_U_11
_atom_site_aniso_U_22
_atom_site_aniso_U_33
_atom_site_aniso_U_23
_atom_site_aniso_U_13
_atom_site_aniso_U_12
C1 0.0180(12) 0.0160(11) 0.0181(11) -0.0089(9) 0.0030(9) -0.0076(9)
C2 0.0280(13) 0.0194(12) 0.0185(12) -0.0079(10) 0.0066(10) -0.0133(10)
C3 0.0201(13) 0.0230(12) 0.0297(13) -0.0127(11) 0.0070(10) -0.0136(10)
C4 0.0174(12) 0.0223(12) 0.0298(13) -0.0117(10) -0.0029(10) -0.0095(9)
C5 0.0195(12) 0.0162(11) 0.0216(12) -0.0058(9) -0.0021(10) -0.0059(9)
C6 0.0150(11) 0.0137(11) 0.0184(11) -0.0074(9) 0.0013(9) -0.0056(9)
C7 0.0164(11) 0.0138(11) 0.0139(10) -0.0049(9) 0.0002(9) -0.0046(9)
C8 0.0138(11) 0.0139(10) 0.0138(10) -0.0054(9) 0.0016(9) -0.0046(9)
O6 0.0374(12) 0.0386(12) 0.0283(10) -0.0179(9) 0.0022(9) -0.0196(9)
N1 0.0144(9) 0.0140(9) 0.0130(9) -0.0037(7) 0.0028(7) -0.0081(7)
N2 0.0137(9) 0.0160(9) 0.0136(9) -0.0039(7) 0.0033(7) -0.0091(7)
O1 0.0281(9) 0.0192(8) 0.0148(8) -0.0030(7) -0.0016(7) -0.0149(7)
O2 0.0192(8) 0.0220(8) 0.0118(7) -0.0048(6) 0.0021(6) -0.0125(7)
O3 0.0232(9) 0.0218(9) 0.0157(8) 0.0009(7) -0.0024(7) -0.0133(7)
O4 0.0201(9) 0.0251(9) 0.0219(9) -0.0102(7) 0.0045(7) -0.0099(7)
O5 0.0356(11) 0.0317(10) 0.0196(9) -0.0116(8) 0.0038(8) -0.0171(8)
V1 0.0155(2) 0.01519(19) 0.01016(18) -0.00291(15) 0.00156(14) -0.00908(15)
Cs1 0.01923(9) 0.01735(9) 0.02283(9) -0.00734(6) 0.00107(6) -0.00773(6)

loop_
_atom_type_symbol
_atom_type_description
_atom_type_scat_dispersion_real
_atom_type_scat_dispersion_imag
_atom_type_scat_source
C C 0.0033 0.0016 'International Tables Vol C Tables 4.2.6.8 and 6.1.1.4'
H H 0.0000 0.0000 'International Tables Vol C Tables 4.2.6.8 and 6.1.1.4'
N N 0.0061 0.0033 'International Tables Vol C Tables 4.2.6.8 and 6.1.1.4'
O O 0.0106 0.0060 'International Tables Vol C Tables 4.2.6.8 and 6.1.1.4'
V V 0.3005 0.5294 'International Tables Vol C Tables 4.2.6.8 and 6.1.1.4'
Cs Cs -0.3680 2.1192 'International Tables Vol C Tables 4.2.6.8 and 6.1.1.4'

loop_
_geom_angle_atom_site_label_1
_geom_angle_atom_site_label_2
_geom_angle_atom_site_label_3
_geom_angle
_geom_angle_site_symmetry_1
_geom_angle_site_symmetry_3
O1 C1 C2 119.0(2) . .
O1 C1 C6 122.3(2) . .
C2 C1 C6 118.7(2) . .
O1 C1 Cs1 76.49(12) . .
C2 C1 Cs1 75.10(13) . .
C6 C1 Cs1 119.48(15) . .
C3 C2 C1 120.8(2) . .
C3 C2 Cs1 114.35(16) . .
C1 C2 Cs1 82.04(13) . .
C3 C2 H2 119.6 . .
C1 C2 H2 119.6 . .
Cs1 C2 H2 73.9 . .
C2 C3 C4 120.8(2) . .
C2 C3 H3 119.6 . .
C4 C3 H3 119.6 . .
C5 C4 C3 119.2(2) . .
C5 C4 H4 120.4 . .
C3 C4 H4 120.4 . .
C4 C5 C6 120.9(2) . .
C4 C5 H5 119.5 . .
C6 C5 H5 119.5 . .
C5 C6 C1 119.5(2) . .
C5 C6 C7 118.3(2) . .
C1 C6 C7 122.1(2) . .
N1 C7 C6 123.1(2) . .
N1 C7 H7 118.5 . .
C6 C7 H7 118.5 . .
O2 C8 N2 124.4(2) . .
O2 C8 C8 118.0(2) . 2_557
N2 C8 C8 117.5(2) . 2_557
Cs1 O6 H6A 86(2) . .
Cs1 O6 H6B 157(2) . .
H6A O6 H6B 104(3) . .
C7 N1 N2 115.09(18) . .
C7 N1 V1 127.71(15) . .
N2 N1 V1 116.64(13) . .
C8 N2 N1 107.68(17) . .
C1 O1 V1 130.88(14) . .
C1 O1 Cs1 129.93(13) . 2_666
V1 O1 Cs1 99.11(6) . 2_666
C1 O1 Cs1 81.73(12) . .
V1 O1 Cs1 92.43(6) . .
Cs1 O1 Cs1 101.25(4) 2_666 .
C8 O2 V1 117.52(14) . .
C8 O2 Cs1 134.93(14) . 1_455
V1 O2 Cs1 100.01(6) . 1_455
V1 O3 Cs1 115.55(8) . 2_666
V1 O3 Cs1 119.67(7) . 1_455
Cs1 O3 Cs1 119.58(6) 2_666 1_455
V1 O4 Cs1 112.59(8) . .
Cs1 O5 Cs1 116.58(5) . 2_756
Cs1 O5 H5A 79(2) . .
Cs1 O5 H5A 160(2) 2_756 .
Cs1 O5 H5B 78(2) . .
Cs1 O5 H5B 67(2) 2_756 .
H5A O5 H5B 107(3) . .
O3 V1 O4 109.03(9) . .
O3 V1 O1 95.74(8) . .
O4 V1 O1 103.84(8) . .
O3 V1 O2 91.11(7) . .
O4 V1 O2 102.52(8) . .
O1 V1 O2 148.84(7) . .
O3 V1 N1 142.32(8) . .
O4 V1 N1 107.86(8) . .
O1 V1 N1 82.69(7) . .
O2 V1 N1 73.60(7) . .
O3 V1 Cs1 42.94(6) . 2_666
O4 V1 Cs1 116.87(6) . 2_666
O1 V1 Cs1 52.84(5) . 2_666
O2 V1 Cs1 125.84(5) . 2_666
N1 V1 Cs1 121.86(5) . 2_666
O3 V1 Cs1 101.19(6) . .
O4 V1 Cs1 45.67(6) . .
O1 V1 Cs1 59.56(5) . .
O2 V1 Cs1 148.10(5) . .
N1 V1 Cs1 109.92(5) . .
Cs1 V1 Cs1 80.471(7) 2_666 .
O3 V1 Cs1 40.12(6) . 1_455
O4 V1 Cs1 108.39(6) . 1_455
O1 V1 Cs1 131.80(5) . 1_455
O2 V1 Cs1 51.39(5) . 1_455
N1 V1 Cs1 118.71(5) . 1_455
Cs1 V1 Cs1 80.577(8) 2_666 1_455
Cs1 V1 Cs1 130.770(10) . 1_455
O3 Cs1 O3 60.42(6) 2_666 1_655
O3 Cs1 O4 129.56(5) 2_666 .
O3 Cs1 O4 150.76(4) 1_655 .
O3 Cs1 O6 137.10(5) 2_666 .
O3 Cs1 O6 130.42(5) 1_655 .
O4 Cs1 O6 64.92(5) . .
O3 Cs1 O1 49.53(4) 2_666 2_666
O3 Cs1 O1 106.62(4) 1_655 2_666
O4 Cs1 O1 95.50(4) . 2_666
O6 Cs1 O1 93.69(5) . 2_666
O3 Cs1 O2 102.91(4) 2_666 1_655
O3 Cs1 O2 48.64(4) 1_655 1_655
O4 Cs1 O2 104.71(4) . 1_655
O6 Cs1 O2 111.71(5) . 1_655
O1 Cs1 O2 152.43(4) 2_666 1_655
O3 Cs1 O5 153.12(5) 2_666 .
O3 Cs1 O5 95.02(5) 1_655 .
O4 Cs1 O5 77.15(5) . .
O6 Cs1 O5 50.33(5) . .
O1 Cs1 O5 143.24(4) 2_666 .
O2 Cs1 O5 61.43(4) 1_655 .
O3 Cs1 C2 61.34(5) 2_666 .
O3 Cs1 C2 76.67(5) 1_655 .
O4 Cs1 C2 85.76(5) . .
O6 Cs1 C2 150.63(5) . .
O1 Cs1 C2 87.17(5) 2_666 .
O2 Cs1 C2 76.01(5) 1_655 .
O5 Cs1 C2 127.29(5) . .
O3 Cs1 O1 84.83(4) 2_666 .
O3 Cs1 O1 116.07(4) 1_655 .
O4 Cs1 O1 49.26(4) . .
O6 Cs1 O1 111.99(5) . .
O1 Cs1 O1 78.75(4) 2_666 .
O2 Cs1 O1 100.31(4) 1_655 .
O5 Cs1 O1 118.09(4) . .
C2 Cs1 O1 39.46(5) . .
O3 Cs1 O5 102.00(4) 2_666 2_756
O3 Cs1 O5 87.29(5) 1_655 2_756
O4 Cs1 O5 112.93(4) . 2_756
O6 Cs1 O5 48.03(5) . 2_756
O1 Cs1 O5 87.83(4) 2_666 2_756
O2 Cs1 O5 100.98(4) 1_655 2_756
O5 Cs1 O5 63.42(5) . 2_756
C2 Cs1 O5 161.04(5) . 2_756
O1 Cs1 O5 155.51(4) . 2_756
O3 Cs1 C1 81.32(5) 2_666 .
O3 Cs1 C1 96.23(5) 1_655 .
O4 Cs1 C1 63.16(5) . .
O6 Cs1 C1 128.05(5) . .
O1 Cs1 C1 92.82(5) 2_666 .
O2 Cs1 C1 80.17(5) 1_655 .
O5 Cs1 C1 114.38(5) . .
C2 Cs1 C1 22.87(5) . .
O1 Cs1 C1 21.79(5) . .
O5 Cs1 C1 176.07(5) 2_756 .
O3 Cs1 V1 21.50(3) 2_666 2_666
O3 Cs1 V1 80.11(3) 1_655 2_666
O4 Cs1 V1 116.60(3) . 2_666
O6 Cs1 V1 118.58(4) . 2_666
O1 Cs1 V1 28.05(3) 2_666 2_666
O2 Cs1 V1 124.41(3) 1_655 2_666
O5 Cs1 V1 158.83(3) . 2_666
C2 Cs1 V1 71.94(4) . 2_666
O1 Cs1 V1 82.11(3) . 2_666
O5 Cs1 V1 95.64(3) 2_756 2_666
C1 Cs1 V1 86.71(4) . 2_666
O3 Cs1 H5A 153.1(5) 2_666 .
O3 Cs1 H5A 92.9(5) 1_655 .
O4 Cs1 H5A 72.2(5) . .
O6 Cs1 H5A 62.0(4) . .
O1 Cs1 H5A 155.5(4) 2_666 .
O2 Cs1 H5A 51.6(5) 1_655 .
O5 Cs1 H5A 15.2(3) . .
C2 Cs1 H5A 112.2(3) . .
O1 Cs1 H5A 106.2(4) . .
O5 Cs1 H5A 78.3(3) 2_756 .
C1 Cs1 H5A 99.8(3) . .
V1 Cs1 H5A 171.0(5) 2_666 .
O3 Cs1 H5B 138.2(3) 2_666 .
O3 Cs1 H5B 81.8(4) 1_655 .
O4 Cs1 H5B 92.1(3) . .
O6 Cs1 H5B 57.4(5) . .
O1 Cs1 H5B 143.0(5) 2_666 .
O2 Cs1 H5B 55.9(5) 1_655 .
O5 Cs1 H5B 14.9(3) . .
C2 Cs1 H5B 129.6(5) . .
O1 Cs1 H5B 130.8(4) . .
O5 Cs1 H5B 56.1(5) 2_756 .
C1 Cs1 H5B 122.6(5) . .
V1 Cs1 H5B 147.0(4) 2_666 .
H5A Cs1 H5B 24.6(6) . .
O3 Cs1 H6A 150.8(4) 2_666 .
O3 Cs1 H6A 123.5(5) 1_655 .
O4 Cs1 H6A 63.6(6) . .
O6 Cs1 H6A 15.5(3) . .
O1 Cs1 H6A 109.1(3) 2_666 .
O2 Cs1 H6A 96.8(4) 1_655 .
O5 Cs1 H6A 35.4(4) . .
C2 Cs1 H6A 145.9(5) . .
O1 Cs1 H6A 112.8(6) . .
O5 Cs1 H6A 52.6(5) 2_756 .
C1 Cs1 H6A 123.7(5) . .
V1 Cs1 H6A 133.8(3) 2_666 .
H5A Cs1 H6A 46.6(5) . .
H5B Cs1 H6A 44.3(6) . .

loop_
_geom_bond_atom_site_label_1
_geom_bond_atom_site_label_2
_geom_bond_distance
_geom_bond_site_symmetry_2
C1 O1 1.340(3) .
C1 C2 1.402(3) .
C1 C6 1.413(3) .
C1 Cs1 3.574(2) .
C2 C3 1.381(4) .
C2 Cs1 3.487(2) .
C2 H2 0.9500 .
C3 C4 1.396(4) .
C3 H3 0.9500 .
C4 C5 1.386(3) .
C4 H4 0.9500 .
C5 C6 1.404(3) .
C5 H5 0.9500 .
C6 C7 1.439(3) .
C7 N1 1.292(3) .
C7 H7 0.9500 .
C8 O2 1.299(3) .
C8 N2 1.301(3) .
C8 C8 1.497(4) 2_557
O6 Cs1 3.1914(19) .
O6 H6A 0.868(18) .
O6 H6B 0.885(18) .
N1 N2 1.407(3) .
N1 V1 2.1360(19) .
O1 V1 1.9130(16) .
O1 Cs1 3.2422(17) 2_666
O1 Cs1 3.5111(18) .
O2 V1 1.9955(16) .
O2 Cs1 3.2571(16) 1_455
O3 V1 1.6321(17) .
O3 Cs1 3.0334(16) 2_666
O3 Cs1 3.0444(16) 1_455
O4 V1 1.6326(17) .
O4 Cs1 3.1524(16) .
O5 Cs1 3.366(2) .
O5 Cs1 3.5272(19) 2_756
O5 H5A 0.884(18) .
O5 H5B 0.868(18) .
V1 Cs1 4.0170(4) 2_666
V1 Cs1 4.0690(4) .
V1 Cs1 4.1049(4) 1_455
Cs1 O3 3.0334(16) 2_666
Cs1 O3 3.0445(17) 1_655
Cs1 O1 3.2422(17) 2_666
Cs1 O2 3.2572(16) 1_655
Cs1 O5 3.5272(19) 2_756
Cs1 V1 4.0170(4) 2_666
Cs1 H5A 3.31(3) .
Cs1 H5B 3.29(3) .
Cs1 H6A 3.25(3) .

loop_
_geom_hbond_atom_site_label_D
_geom_hbond_atom_site_label_H
_geom_hbond_atom_site_label_A
_geom_hbond_distance_DH
_geom_hbond_distance_HA
_geom_hbond_distance_DA
_geom_hbond_angle_DHA
_geom_hbond_site_symmetry_A
O5 H5A N2 0.884(18) 1.999(18) 2.878(3) 172(3) 2_657
O5 H5B O6 0.868(18) 1.897(19) 2.751(3) 168(3) 2_756
O6 H6A O5 0.868(18) 2.01(2) 2.793(3) 149(3) .
O6 H6B O4 0.885(18) 2.00(2) 2.848(3) 161(3) 2_656
